data_7714505
loop_
_publ_author_name
'Hsu, Han-Fang'
'Liu, Guan-Lin'
'Su, Yu-Chia'
'Ko, Bao-Tsan'

_publ_section_title
;
 Bimetallic nickel complexes containing imidazole-based phenolate ligands
 as efficient catalysts for the copolymerization of carbon dioxide with
 epoxides.
;
_journal_issue 1
_journal_name_full 'Dalton transactions (Cambridge, England : 2003)'
_journal_page_first 299
_journal_page_last 314
_journal_paper_doi 10.1039/d3dt03084a
_journal_volume 53
_journal_year 2023
_chemical_formula_moiety 'C78 H70 N6 Ni2 O9'
_chemical_formula_sum 'C78 H70 N6 Ni2 O9'
_chemical_formula_weight 1352.82
_space_group_crystal_system monoclinic
_space_group_IT_number 14
_space_group_name_Hall '-P 2ybc'
_space_group_name_H-M_alt 'P 1 21/c 1'
_atom_sites_solution_hydrogens mixed
_atom_sites_solution_primary direct
_audit_creation_date 2023-07-28
_audit_creation_method
;
Olex2 1.2-ac3
(compiled 2017.08.10 svn.r3458 for OlexSys, GUI svn.r5381)
;
_audit_update_record
;
2023-09-06 deposited with the CCDC.	2023-11-17 downloaded from the CCDC.
;
_cell_angle_alpha 90
_cell_angle_beta 112.230(2)
_cell_angle_gamma 90
_cell_formula_units_Z 4
_cell_length_a 15.0623(12)
_cell_length_b 47.324(4)
_cell_length_c 11.6909(8)
_cell_measurement_reflns_used 9883
_cell_measurement_temperature 150(2)
_cell_measurement_theta_max 26.36
_cell_measurement_theta_min 2.82
_cell_volume 7714.0(10)
_computing_cell_refinement 'SAINT V8.40A (?, 2016)'
_computing_data_reduction 'SAINT V8.40A (?, 2016)'
_computing_molecular_graphics 'Olex2 (Dolomanov et al., 2009)'
_computing_publication_material 'Olex2 (Dolomanov et al., 2009)'
_computing_structure_refinement 'ShelXL (Sheldrick, 2015)'
_computing_structure_solution 'ShelXS (Sheldrick, 2008)'
_diffrn_ambient_temperature 150.15
_diffrn_measured_fraction_theta_full 0.996
_diffrn_measured_fraction_theta_max 0.996
_diffrn_measurement_device_type 'Bruker APEX-II CCD'
_diffrn_measurement_method '\f and \w scans'
_diffrn_radiation_type MoK\a
_diffrn_radiation_wavelength 0.71076
_diffrn_reflns_av_R_equivalents 0.0746
_diffrn_reflns_av_unetI/netI 0.0560
_diffrn_reflns_Laue_measured_fraction_full 0.996
_diffrn_reflns_Laue_measured_fraction_max 0.996
_diffrn_reflns_limit_h_max 17
_diffrn_reflns_limit_h_min -17
_diffrn_reflns_limit_k_max 56
_diffrn_reflns_limit_k_min -56
_diffrn_reflns_limit_l_max 13
_diffrn_reflns_limit_l_min -13
_diffrn_reflns_number 73662
_diffrn_reflns_point_group_measured_fraction_full 0.996
_diffrn_reflns_point_group_measured_fraction_max 0.996
_diffrn_reflns_theta_full 25.000
_diffrn_reflns_theta_max 25.000
_diffrn_reflns_theta_min 2.551
_diffrn_standards_number 0
_exptl_absorpt_coefficient_mu 0.544
_exptl_absorpt_correction_T_max 0.7454
_exptl_absorpt_correction_T_min 0.6009
_exptl_absorpt_correction_type none
_exptl_absorpt_process_details
;
SADABS-2016/2 (Bruker,2016/2) was used for absorption correction.
wR2(int) was 0.0877 before and 0.0672 after correction.
The Ratio of minimum to maximum transmission is 0.8061.
The \l/2 correction factor is Not present.
;
_exptl_crystal_colour green
_exptl_crystal_colour_primary green
_exptl_crystal_density_diffrn 1.165
_exptl_crystal_description cube
_exptl_crystal_F_000 2832
_exptl_crystal_size_max 0.52
_exptl_crystal_size_mid 0.3
_exptl_crystal_size_min 0.29
_refine_diff_density_max 1.030
_refine_diff_density_min -1.212
_refine_diff_density_rms 0.098
_refine_ls_extinction_coef 0.0014(2)
_refine_ls_extinction_expression Fc^*^=kFc[1+0.001xFc^2^\l^3^/sin(2\q)]^-1/4^
_refine_ls_extinction_method 'SHELXL-2018/3 (Sheldrick 2018)'
_refine_ls_goodness_of_fit_ref 1.134
_refine_ls_hydrogen_treatment mixed
_refine_ls_matrix_type full
_refine_ls_number_parameters 969
_refine_ls_number_reflns 13515
_refine_ls_number_restraints 186
_refine_ls_restrained_S_all 1.127
_refine_ls_R_factor_all 0.0922
_refine_ls_R_factor_gt 0.0798
_refine_ls_shift/su_max 0.000
_refine_ls_shift/su_mean 0.000
_refine_ls_structure_factor_coef Fsqd
_refine_ls_weighting_details 'w=1/[\s^2^(Fo^2^)+52.9260P] where P=(Fo^2^+2Fc^2^)/3'
_refine_ls_weighting_scheme calc
_refine_ls_wR_factor_gt 0.1760
_refine_ls_wR_factor_ref 0.1814
_reflns_Friedel_coverage 0.000
_reflns_number_gt 11609
_reflns_number_total 13515
_reflns_threshold_expression 'I > 2\s(I)'
_cod_data_source_file d3dt03084a2.cif
_cod_data_source_block hmpi_niomeba
_cod_depositor_comments 'Adding full bibliography for 7714500--7714509.cif.'
_cod_database_code 7714505
_shelx_shelxl_version_number 2018/3
_shelx_space_group_comment
;
The symmetry employed for this shelxl refinement is uniquely defined
by the following loop, which should always be used as a source of
symmetry information in preference to the above space-group names.
They are only intended as comments.
;
_olex2_refinement_description
;
1. Twinned data refinement
 Scales: 0.9923(4)
 0.0077(4)
2. Fixed Uiso
 At 1.2 times of:
  All C(H) groups, All C(H,H) groups
 At 1.5 times of:
  All C(H,H,H) groups, All O(H,H) groups
3. Uiso/Uaniso restraints and constraints
C25 \\sim C25A \\sim C26 \\sim C26A \\sim C27 \\sim C27A \\sim C28 \\sim C28A
\\sim C29 \\sim C29A \\sim C30 \\sim C30A: within 2A with sigma of 0.01 and
sigma for terminal atoms of 0.02
4. Others
 Sof(C25A)=Sof(C26A)=Sof(H26A)=Sof(C27A)=Sof(H27A)=Sof(C28A)=Sof(H28A)=
 Sof(C29A)=Sof(H29A)=Sof(C30A)=Sof(H30A)=1-FVAR(1)
 Sof(C25)=Sof(C26)=Sof(H26)=Sof(C27)=Sof(H27)=Sof(C28)=Sof(H28)=Sof(C29)=
 Sof(H29)=Sof(C30)=Sof(H30)=FVAR(1)
5.a Secondary CH2 refined with riding coordinates:
 C7(H7A,H7B), C8(H8A,H8B), C10(H10A,H10B)
5.b Aromatic/amide H refined with riding coordinates:
 C3(H3), C5(H5), C14(H14), C16(H16), C19(H19), C20(H20), C21(H21), C22(H22),
 C23(H23), C32(H32), C33(H33), C34(H34), C35(H35), C36(H36), C45(H45), C46(H46),
  C47(H47), C48(H48), C49(H49), C52(H52), C53(H53), C54(H54), C55(H55),
 C56(H56), C58(H58), C59(H59), C60(H60), C61(H61), C62(H62), C65(H65), C66(H66),
  C68(H68), C69(H69), C73(H73), C74(H74), C76(H76), C77(H77)
5.c Idealised Me refined as rotating group:
 C38(H38A,H38B,H38C), C39(H39A,H39B,H39C), C41(H41A,H41B,H41C), C70(H70A,H70B,
 H70C), C78(H78A,H78B,H78C)
;
_olex2_submission_special_instructions 'No special instructions were received'

loop_
_space_group_symop_operation_xyz
'x, y, z'
'-x, y+1/2, -z+1/2'
'-x, -y, -z'
'x, -y-1/2, z-1/2'

loop_
_atom_site_label
_atom_site_type_symbol
_atom_site_fract_x
_atom_site_fract_y
_atom_site_fract_z
_atom_site_U_iso_or_equiv
_atom_site_adp_type
_atom_site_occupancy
_atom_site_site_symmetry_order
_atom_site_calc_flag
_atom_site_refinement_flags_posn
_atom_site_refinement_flags_adp
_atom_site_refinement_flags_occupancy
_atom_site_disorder_assembly
_atom_site_disorder_group
Ni1 Ni 0.94810(5) 0.30267(2) 0.59647(6) 0.01841(17) Uani 1 1 d . . . . .
Ni2 Ni 0.83402(4) 0.35891(2) 0.50949(6) 0.01754(17) Uani 1 1 d . . . . .
O1 O 0.9696(2) 0.34576(7) 0.6130(3) 0.0189(7) Uani 1 1 d . . . . .
O2 O 0.8246(2) 0.31780(7) 0.4642(3) 0.0184(7) Uani 1 1 d . . . . .
O3 O 1.0646(3) 0.28989(8) 0.7521(3) 0.0268(8) Uani 1 1 d . . . . .
O4 O 1.0314(3) 0.31283(8) 0.8977(4) 0.0329(9) Uani 1 1 d . . . . .
O5 O 0.8702(3) 0.30057(8) 0.7107(3) 0.0224(8) Uani 1 1 d . . . . .
H5A H 0.920(5) 0.3056(13) 0.792(6) 0.034 Uiso 1 1 d R . . . .
H5B H 0.831(5) 0.3157(14) 0.693(6) 0.034 Uiso 1 1 d R . . . .
O6 O 0.7701(2) 0.34866(7) 0.6398(3) 0.0217(8) Uani 1 1 d . . . . .
O7 O 0.6781(3) 0.35879(7) 0.4484(3) 0.0241(8) Uani 1 1 d . . . . .
O8 O 1.4623(3) 0.27333(10) 1.1932(4) 0.0472(12) Uani 1 1 d . . . . .
O9 O 0.3630(3) 0.30805(10) 0.6262(4) 0.0411(11) Uani 1 1 d . . . . .
N1 N 0.8737(3) 0.39797(9) 0.5882(4) 0.0195(9) Uani 1 1 d . . . . .
N2 N 0.9770(3) 0.42924(9) 0.7073(4) 0.0223(10) Uani 1 1 d . . . . .
N3 N 0.8185(3) 0.36723(9) 0.3215(4) 0.0197(9) Uani 1 1 d . . . . .
N4 N 0.6782(3) 0.37065(9) 0.1631(4) 0.0206(9) Uani 1 1 d . . . . .
N5 N 1.0376(3) 0.30199(9) 0.4950(4) 0.0226(10) Uani 1 1 d . . . . .
N6 N 0.9121(3) 0.26089(9) 0.5313(4) 0.0207(9) Uani 1 1 d . . . . .
C1 C 1.0435(4) 0.36033(11) 0.6066(5) 0.0200(11) Uani 1 1 d . . . . .
C2 C 1.0464(4) 0.39019(11) 0.6233(5) 0.0192(11) Uani 1 1 d . . . . .
C3 C 1.1238(4) 0.40572(12) 0.6180(5) 0.0248(12) Uani 1 1 d . . . . .
H3 H 1.123580 0.425674 0.626702 0.030 Uiso 1 1 calc R . . . .
C4 C 1.2003(4) 0.39319(12) 0.6008(5) 0.0284(13) Uani 1 1 d . . . . .
C5 C 1.1974(4) 0.36409(12) 0.5844(5) 0.0263(12) Uani 1 1 d . . . . .
H5 H 1.249048 0.355063 0.571282 0.032 Uiso 1 1 calc R . . . .
C6 C 1.1208(4) 0.34761(11) 0.5867(5) 0.0214(11) Uani 1 1 d . . . . .
C7 C 1.1292(4) 0.31610(11) 0.5688(5) 0.0247(12) Uani 1 1 d . . . . .
H7A H 1.175090 0.313060 0.527763 0.030 Uiso 1 1 calc R . . . .
H7B H 1.156217 0.306983 0.651087 0.030 Uiso 1 1 calc R . . . .
C8 C 1.0558(4) 0.27121(11) 0.4875(5) 0.0286(13) Uani 1 1 d . . . . .
H8A H 1.099160 0.264205 0.569381 0.034 Uiso 1 1 calc R . . . .
H8B H 1.087124 0.268000 0.427905 0.034 Uiso 1 1 calc R . . . .
C9 C 0.9609(4) 0.25525(12) 0.4459(5) 0.0252(12) Uani 1 1 d . . . . .
H9A H 0.917(4) 0.2604(12) 0.368(6) 0.030 Uiso 1 1 d R . . . .
H9B H 0.966(4) 0.2359(14) 0.442(5) 0.030 Uiso 1 1 d R . . . .
C10 C 0.8061(4) 0.25885(11) 0.4676(5) 0.0229(11) Uani 1 1 d . . . . .
H10A H 0.776424 0.264706 0.526364 0.027 Uiso 1 1 calc R . . . .
H10B H 0.789024 0.238799 0.446375 0.027 Uiso 1 1 calc R . . . .
C11 C 0.7627(4) 0.27631(10) 0.3514(5) 0.0215(11) Uani 1 1 d . . . . .
C12 C 0.7734(3) 0.30606(10) 0.3573(5) 0.0173(10) Uani 1 1 d . . . . .
C13 C 0.7278(3) 0.32205(10) 0.2482(5) 0.0195(11) Uani 1 1 d . . . . .
C14 C 0.6749(4) 0.30791(11) 0.1377(5) 0.0226(11) Uani 1 1 d . . . . .
H14 H 0.646370 0.318607 0.064082 0.027 Uiso 1 1 calc R . . . .
C15 C 0.6628(4) 0.27872(11) 0.1328(5) 0.0220(11) Uani 1 1 d . . . . .
C16 C 0.7085(4) 0.26340(10) 0.2406(5) 0.0214(11) Uani 1 1 d . . . . .
H16 H 0.702295 0.243413 0.238228 0.026 Uiso 1 1 calc R . . . .
C17 C 0.8223(4) 0.41885(11) 0.6220(5) 0.0244(12) Uani 1 1 d . . . . .
C18 C 0.7185(4) 0.41911(11) 0.5872(5) 0.0254(12) Uani 1 1 d . . . . .
C19 C 0.6538(4) 0.41827(12) 0.4647(6) 0.0299(13) Uani 1 1 d . . . . .
H19 H 0.677107 0.416284 0.400147 0.036 Uiso 1 1 calc R . . . .
C20 C 0.5570(4) 0.42027(14) 0.4363(6) 0.0389(15) Uani 1 1 d . . . . .
H20 H 0.514081 0.419765 0.352292 0.047 Uiso 1 1 calc R . . . .
C21 C 0.5209(4) 0.42301(14) 0.5284(7) 0.0448(17) Uani 1 1 d . . . . .
H21 H 0.453658 0.424204 0.508043 0.054 Uiso 1 1 calc R . . . .
C22 C 0.5842(5) 0.42400(15) 0.6510(7) 0.0460(17) Uani 1 1 d . . . . .
H22 H 0.560364 0.426040 0.715070 0.055 Uiso 1 1 calc R . . . .
C23 C 0.6817(4) 0.42203(14) 0.6796(6) 0.0386(15) Uani 1 1 d . . . . .
H23 H 0.724475 0.422673 0.763695 0.046 Uiso 1 1 calc R . . . .
C24 C 0.8858(4) 0.43847(11) 0.6927(5) 0.0238(11) Uani 1 1 d . . . . .
C25 C 0.8631(19) 0.4663(5) 0.736(2) 0.028(3) Uani 0.66(3) 1 d . U P A 1
C25A C 0.872(4) 0.4633(11) 0.758(4) 0.031(4) Uani 0.34(3) 1 d . U P A 2
C26 C 0.8058(15) 0.4861(4) 0.6487(17) 0.033(3) Uani 0.66(3) 1 d . U P A 1
H26 H 0.806(7) 0.479(3) 0.571(12) 0.039 Uiso 0.66(3) 1 d R . P A 1
C26A C 0.814(3) 0.4843(9) 0.683(3) 0.032(4) Uani 0.34(3) 1 d . U P A 2
H26A H 0.769(14) 0.478(5) 0.56(2) 0.039 Uiso 0.34(3) 1 d R . P A 2
C27 C 0.7837(10) 0.5118(3) 0.6877(18) 0.036(3) Uani 0.66(3) 1 d . U P A 1
H27 H 0.740(10) 0.524(3) 0.627(11) 0.044 Uiso 0.66(3) 1 d R . P A 1
C27A C 0.798(2) 0.5099(6) 0.740(4) 0.039(3) Uani 0.34(3) 1 d . U P A 2
H27A H 0.727(19) 0.525(6) 0.66(2) 0.047 Uiso 0.34(3) 1 d R . P A 2
C28 C 0.8178(10) 0.5186(3) 0.811(2) 0.039(3) Uani 0.66(3) 1 d . U P A 1
H28 H 0.804(8) 0.541(2) 0.839(10) 0.047 Uiso 0.66(3) 1 d R . P A 1
C28A C 0.837(2) 0.5129(7) 0.860(3) 0.039(3) Uani 0.34(3) 1 d . U P A 2
H28A H 0.803(15) 0.534(4) 0.91(2) 0.047 Uiso 0.34(3) 1 d R . P A 2
C29 C 0.8758(12) 0.4997(4) 0.8973(17) 0.041(3) Uani 0.66(3) 1 d . U P A 1
H29 H 0.920(8) 0.502(2) 0.999(11) 0.050 Uiso 0.66(3) 1 d R . P A 1
C29A C 0.891(2) 0.4920(7) 0.938(3) 0.039(3) Uani 0.34(3) 1 d . U P A 2
H29A H 0.923(15) 0.485(5) 1.03(2) 0.047 Uiso 0.34(3) 1 d R . P A 2
C30 C 0.8988(13) 0.4737(3) 0.8608(17) 0.034(3) Uani 0.66(3) 1 d . U P A 1
H30 H 0.956(8) 0.459(3) 0.923(11) 0.041 Uiso 0.66(3) 1 d R . P A 1
C30A C 0.910(3) 0.4665(7) 0.886(3) 0.034(4) Uani 0.34(3) 1 d . U P A 2
H30A H 0.927(17) 0.454(5) 0.94(2) 0.041 Uiso 0.34(3) 1 d R . P A 2
C31 C 1.0662(4) 0.44258(11) 0.7824(5) 0.0238(12) Uani 1 1 d . . . . .
C32 C 1.0845(4) 0.47011(13) 0.7562(6) 0.0320(13) Uani 1 1 d . . . . .
H32 H 1.036978 0.480667 0.693505 0.038 Uiso 1 1 calc R . . . .
C33 C 1.1732(5) 0.48188(14) 0.8232(6) 0.0419(16) Uani 1 1 d . . . . .
H33 H 1.185898 0.500906 0.808264 0.050 Uiso 1 1 calc R . . . .
C34 C 1.2422(5) 0.46650(15) 0.9099(7) 0.0461(17) Uani 1 1 d . . . . .
H34 H 1.304175 0.474364 0.951498 0.055 Uiso 1 1 calc R . . . .
C35 C 1.2225(5) 0.43937(16) 0.9379(6) 0.0463(17) Uani 1 1 d . . . . .
H35 H 1.270403 0.429043 1.001191 0.056 Uiso 1 1 calc R . . . .
C36 C 1.1331(4) 0.42700(14) 0.8742(6) 0.0352(14) Uani 1 1 d . . . . .
H36 H 1.119059 0.408457 0.893537 0.042 Uiso 1 1 calc R . . . .
C37 C 0.9665(4) 0.40455(10) 0.6404(5) 0.0182(10) Uani 1 1 d . . . . .
C38 C 1.2831(4) 0.41082(14) 0.5960(7) 0.0400(16) Uani 1 1 d . . . . .
H38A H 1.257868 0.427439 0.543811 0.060 Uiso 1 1 calc GR . . . .
H38B H 1.321357 0.399459 0.561466 0.060 Uiso 1 1 calc GR . . . .
H38C H 1.323500 0.416918 0.679714 0.060 Uiso 1 1 calc GR . . . .
C39 C 0.9982(4) 0.31491(12) 0.3707(5) 0.0265(12) Uani 1 1 d . . . . .
H39A H 0.941302 0.304372 0.318454 0.040 Uiso 1 1 calc GR . . . .
H39B H 1.046714 0.314344 0.333722 0.040 Uiso 1 1 calc GR . . . .
H39C H 0.980487 0.334586 0.377507 0.040 Uiso 1 1 calc GR . . . .
C40 C 0.9409(5) 0.23982(12) 0.6323(6) 0.0327(14) Uani 1 1 d . . . . .
H40A H 1.018(5) 0.2424(14) 0.673(6) 0.049 Uiso 1 1 d R . . . .
H40B H 0.929(5) 0.2187(15) 0.593(6) 0.049 Uiso 1 1 d R . . . .
H40C H 0.921(5) 0.2463(15) 0.699(7) 0.049 Uiso 1 1 d R . . . .
C41 C 0.5999(4) 0.26416(12) 0.0148(5) 0.0306(13) Uani 1 1 d . . . . .
H41A H 0.625546 0.267538 -0.049531 0.046 Uiso 1 1 calc GR . . . .
H41B H 0.534580 0.271705 -0.012114 0.046 Uiso 1 1 calc GR . . . .
H41C H 0.598842 0.243804 0.029613 0.046 Uiso 1 1 calc GR . . . .
C42 C 0.7409(4) 0.35303(10) 0.2470(5) 0.0189(11) Uani 1 1 d . . . . .
C43 C 0.8056(4) 0.39491(10) 0.2780(5) 0.0205(11) Uani 1 1 d . . . . .
C44 C 0.8809(4) 0.41707(11) 0.3240(5) 0.0222(11) Uani 1 1 d . . . . .
C45 C 0.9686(4) 0.41236(12) 0.3169(5) 0.0304(13) Uani 1 1 d . . . . .
H45 H 0.982486 0.394511 0.290417 0.037 Uiso 1 1 calc R . . . .
C46 C 1.0372(4) 0.43373(14) 0.3485(6) 0.0388(15) Uani 1 1 d . . . . .
H46 H 1.096897 0.430609 0.340409 0.047 Uiso 1 1 calc R . . . .
C47 C 1.0193(5) 0.45944(14) 0.3915(6) 0.0439(17) Uani 1 1 d . . . . .
H47 H 1.066384 0.473934 0.414235 0.053 Uiso 1 1 calc R . . . .
C48 C 0.9310(5) 0.46371(12) 0.4010(6) 0.0364(15) Uani 1 1 d . . . . .
H48 H 0.918155 0.481165 0.431910 0.044 Uiso 1 1 calc R . . . .
C49 C 0.8620(4) 0.44293(11) 0.3662(5) 0.0301(13) Uani 1 1 d . . . . .
H49 H 0.801362 0.446276 0.370965 0.036 Uiso 1 1 calc R . . . .
C50 C 0.7205(4) 0.39781(10) 0.1830(5) 0.0216(11) Uani 1 1 d . . . . .
C51 C 0.6730(4) 0.42253(11) 0.1068(5) 0.0237(12) Uani 1 1 d . . . . .
C52 C 0.5830(4) 0.43124(13) 0.1006(6) 0.0380(15) Uani 1 1 d . . . . .
H52 H 0.551624 0.421065 0.144559 0.046 Uiso 1 1 calc R . . . .
C53 C 0.5387(5) 0.45458(14) 0.0310(8) 0.054(2) Uani 1 1 d . . . . .
H53 H 0.477475 0.460475 0.027486 0.064 Uiso 1 1 calc R . . . .
C54 C 0.5841(6) 0.46920(14) -0.0333(7) 0.052(2) Uani 1 1 d . . . . .
H54 H 0.554024 0.485288 -0.080736 0.062 Uiso 1 1 calc R . . . .
C55 C 0.6729(5) 0.46069(14) -0.0292(6) 0.0477(18) Uani 1 1 d . . . . .
H55 H 0.703290 0.470673 -0.074889 0.057 Uiso 1 1 calc R . . . .
C56 C 0.7182(5) 0.43724(12) 0.0426(5) 0.0325(13) Uani 1 1 d . . . . .
H56 H 0.779875 0.431513 0.046949 0.039 Uiso 1 1 calc R . . . .
C57 C 0.5819(4) 0.36549(11) 0.0787(5) 0.0275(13) Uani 1 1 d . . . . .
C58 C 0.5130(4) 0.35934(13) 0.1257(6) 0.0353(14) Uani 1 1 d . . . . .
H58 H 0.529313 0.357415 0.212181 0.042 Uiso 1 1 calc R . . . .
C59 C 0.4185(5) 0.35600(16) 0.0425(9) 0.058(2) Uani 1 1 d . . . . .
H59 H 0.369967 0.351313 0.072632 0.070 Uiso 1 1 calc R . . . .
C60 C 0.3946(5) 0.35940(17) -0.0824(9) 0.066(3) Uani 1 1 d . . . . .
H60 H 0.329623 0.357604 -0.137534 0.080 Uiso 1 1 calc R . . . .
C61 C 0.4648(6) 0.36542(15) -0.1278(7) 0.060(2) Uani 1 1 d . . . . .
H61 H 0.448275 0.367370 -0.214254 0.072 Uiso 1 1 calc R . . . .
C62 C 0.5595(5) 0.36864(12) -0.0471(6) 0.0372(15) Uani 1 1 d . . . . .
H62 H 0.608174 0.372916 -0.077622 0.045 Uiso 1 1 calc R . . . .
C63 C 1.0856(4) 0.29859(11) 0.8614(5) 0.0237(12) Uani 1 1 d . . . . .
C64 C 1.1831(4) 0.29078(12) 0.9539(5) 0.0287(13) Uani 1 1 d . . . . .
C65 C 1.2426(4) 0.27209(14) 0.9213(6) 0.0350(14) Uani 1 1 d . . . . .
H65 H 1.219885 0.263606 0.841752 0.042 Uiso 1 1 calc R . . . .
C66 C 1.3350(5) 0.26604(14) 1.0057(6) 0.0394(15) Uani 1 1 d . . . . .
H66 H 1.374414 0.252981 0.984861 0.047 Uiso 1 1 calc R . . . .
C67 C 1.3684(4) 0.27906(14) 1.1187(6) 0.0394(15) Uani 1 1 d . . . . .
C68 C 1.3096(5) 0.29654(15) 1.1550(6) 0.0430(16) Uani 1 1 d . . . . .
H68 H 1.331331 0.304499 1.235555 0.052 Uiso 1 1 calc R . . . .
C69 C 1.2160(5) 0.30205(14) 1.0676(6) 0.0388(15) Uani 1 1 d . . . . .
H69 H 1.175183 0.314174 1.090314 0.047 Uiso 1 1 calc R . . . .
C70 C 1.5046(5) 0.29043(15) 1.2998(6) 0.0433(17) Uani 1 1 d . . . . .
H70A H 1.501702 0.310303 1.274992 0.065 Uiso 1 1 calc GR . . . .
H70B H 1.571687 0.284851 1.343114 0.065 Uiso 1 1 calc GR . . . .
H70C H 1.469638 0.287963 1.354749 0.065 Uiso 1 1 calc GR . . . .
C71 C 0.6864(4) 0.34986(11) 0.5525(5) 0.0227(11) Uani 1 1 d . . . . .
C72 C 0.6025(4) 0.33946(11) 0.5772(5) 0.0230(11) Uani 1 1 d . . . . .
C73 C 0.6143(4) 0.32300(13) 0.6787(5) 0.0311(13) Uani 1 1 d . . . . .
H73 H 0.677202 0.319217 0.736632 0.037 Uiso 1 1 calc R . . . .
C74 C 0.5367(4) 0.31191(13) 0.6980(6) 0.0341(14) Uani 1 1 d . . . . .
H74 H 0.546582 0.300117 0.767497 0.041 Uiso 1 1 calc R . . . .
C75 C 0.4438(4) 0.31784(12) 0.6163(5) 0.0280(12) Uani 1 1 d . . . . .
C76 C 0.4308(4) 0.33486(13) 0.5127(6) 0.0328(14) Uani 1 1 d . . . . .
H76 H 0.367902 0.339154 0.456062 0.039 Uiso 1 1 calc R . . . .
C77 C 0.5089(4) 0.34524(11) 0.4936(5) 0.0260(12) Uani 1 1 d . . . . .
H77 H 0.499668 0.356515 0.422811 0.031 Uiso 1 1 calc R . . . .
C78 C 0.3731(5) 0.29148(15) 0.7334(7) 0.0441(17) Uani 1 1 d . . . . .
H78A H 0.404611 0.273536 0.730330 0.066 Uiso 1 1 calc GR . . . .
H78B H 0.309570 0.287715 0.734960 0.066 Uiso 1 1 calc GR . . . .
H78C H 0.411970 0.301870 0.808126 0.066 Uiso 1 1 calc GR . . . .

loop_
_atom_site_aniso_label
_atom_site_aniso_U_11
_atom_site_aniso_U_22
_atom_site_aniso_U_33
_atom_site_aniso_U_23
_atom_site_aniso_U_13
_atom_site_aniso_U_12
Ni1 0.0175(3) 0.0189(3) 0.0181(3) 0.0008(3) 0.0060(3) 0.0021(3)
Ni2 0.0151(3) 0.0173(3) 0.0198(3) -0.0012(3) 0.0062(3) 0.0001(3)
O1 0.0112(17) 0.0172(17) 0.028(2) -0.0025(14) 0.0069(15) 0.0001(13)
O2 0.0174(18) 0.0174(17) 0.0182(18) -0.0012(14) 0.0043(15) 0.0006(14)
O3 0.025(2) 0.031(2) 0.024(2) 0.0043(16) 0.0071(17) 0.0029(16)
O4 0.029(2) 0.035(2) 0.029(2) -0.0040(18) 0.0053(18) 0.0021(18)
O5 0.0198(19) 0.027(2) 0.020(2) 0.0007(16) 0.0064(16) -0.0002(16)
O6 0.0123(17) 0.0271(19) 0.026(2) -0.0021(15) 0.0079(15) -0.0021(14)
O7 0.0230(19) 0.0215(18) 0.030(2) 0.0019(16) 0.0127(17) 0.0025(15)
O8 0.025(2) 0.055(3) 0.049(3) -0.002(2) 0.000(2) 0.006(2)
O9 0.019(2) 0.055(3) 0.055(3) 0.020(2) 0.020(2) 0.0054(19)
N1 0.017(2) 0.018(2) 0.026(2) -0.0057(18) 0.0111(19) -0.0009(17)
N2 0.019(2) 0.022(2) 0.025(2) -0.0031(18) 0.0079(19) -0.0020(18)
N3 0.018(2) 0.020(2) 0.020(2) 0.0022(17) 0.0057(18) 0.0039(17)
N4 0.019(2) 0.018(2) 0.023(2) 0.0013(18) 0.0056(19) 0.0040(17)
N5 0.020(2) 0.020(2) 0.028(2) -0.0033(18) 0.0098(19) 0.0018(18)
N6 0.024(2) 0.019(2) 0.018(2) 0.0006(17) 0.0051(19) 0.0016(18)
C1 0.017(3) 0.023(3) 0.018(3) 0.003(2) 0.005(2) 0.000(2)
C2 0.018(3) 0.023(3) 0.018(3) 0.000(2) 0.008(2) 0.000(2)
C3 0.024(3) 0.026(3) 0.027(3) -0.002(2) 0.012(2) -0.002(2)
C4 0.019(3) 0.032(3) 0.035(3) 0.002(2) 0.011(2) -0.004(2)
C5 0.019(3) 0.033(3) 0.029(3) 0.001(2) 0.012(2) 0.003(2)
C6 0.021(3) 0.020(3) 0.024(3) 0.004(2) 0.010(2) 0.000(2)
C7 0.018(3) 0.026(3) 0.033(3) -0.002(2) 0.013(2) 0.004(2)
C8 0.033(3) 0.025(3) 0.030(3) -0.002(2) 0.014(3) 0.004(2)
C9 0.031(3) 0.022(3) 0.019(3) -0.003(2) 0.005(2) 0.004(2)
C10 0.026(3) 0.021(3) 0.024(3) 0.000(2) 0.011(2) -0.002(2)
C11 0.021(3) 0.017(2) 0.028(3) 0.001(2) 0.011(2) 0.001(2)
C12 0.016(2) 0.018(2) 0.021(3) -0.001(2) 0.010(2) 0.0009(19)
C13 0.015(2) 0.019(2) 0.022(3) 0.002(2) 0.005(2) 0.000(2)
C14 0.018(3) 0.021(3) 0.028(3) 0.002(2) 0.008(2) 0.002(2)
C15 0.018(3) 0.024(3) 0.021(3) -0.007(2) 0.004(2) -0.005(2)
C16 0.015(3) 0.016(2) 0.030(3) -0.001(2) 0.005(2) 0.001(2)
C17 0.024(3) 0.020(3) 0.030(3) -0.003(2) 0.012(2) 0.003(2)
C18 0.020(3) 0.020(3) 0.038(3) -0.004(2) 0.013(2) -0.001(2)
C19 0.022(3) 0.032(3) 0.037(3) 0.003(3) 0.012(3) 0.005(2)
C20 0.021(3) 0.046(4) 0.045(4) 0.004(3) 0.008(3) 0.000(3)
C21 0.018(3) 0.047(4) 0.070(5) 0.000(3) 0.016(3) 0.001(3)
C22 0.036(4) 0.050(4) 0.062(5) -0.018(3) 0.031(4) -0.011(3)
C23 0.028(3) 0.045(4) 0.047(4) -0.014(3) 0.019(3) -0.003(3)
C24 0.022(3) 0.024(3) 0.028(3) -0.005(2) 0.013(2) 0.000(2)
C25 0.029(5) 0.025(5) 0.034(7) -0.009(5) 0.017(5) -0.003(4)
C25A 0.030(6) 0.027(6) 0.038(8) -0.011(6) 0.015(6) -0.001(5)
C26 0.030(4) 0.031(4) 0.039(7) -0.006(5) 0.014(6) -0.003(3)
C26A 0.031(5) 0.030(5) 0.039(8) -0.010(6) 0.017(7) 0.001(4)
C27 0.034(5) 0.033(4) 0.043(7) -0.007(5) 0.014(5) 0.002(4)
C27A 0.038(5) 0.034(5) 0.043(8) -0.010(6) 0.012(6) 0.005(4)
C28 0.036(5) 0.036(5) 0.045(8) -0.010(5) 0.014(5) 0.007(4)
C28A 0.036(6) 0.036(6) 0.043(8) -0.007(6) 0.012(6) 0.004(5)
C29 0.041(5) 0.034(5) 0.044(7) -0.010(5) 0.011(5) 0.008(4)
C29A 0.038(5) 0.035(6) 0.042(8) -0.008(6) 0.012(6) 0.007(5)
C30 0.035(5) 0.030(5) 0.037(7) -0.006(5) 0.013(5) 0.003(4)
C30A 0.035(6) 0.030(6) 0.038(8) -0.012(6) 0.016(6) 0.006(5)
C31 0.018(3) 0.029(3) 0.024(3) -0.007(2) 0.008(2) -0.005(2)
C32 0.023(3) 0.035(3) 0.038(3) -0.013(3) 0.011(3) -0.007(2)
C33 0.035(4) 0.035(3) 0.053(4) -0.011(3) 0.014(3) -0.015(3)
C34 0.025(3) 0.051(4) 0.055(4) -0.014(3) 0.007(3) -0.009(3)
C35 0.028(3) 0.059(4) 0.038(4) 0.000(3) -0.002(3) -0.001(3)
C36 0.031(3) 0.041(4) 0.031(3) -0.001(3) 0.010(3) 0.000(3)
C37 0.018(3) 0.019(2) 0.018(3) -0.001(2) 0.008(2) -0.003(2)
C38 0.027(3) 0.041(4) 0.061(4) -0.005(3) 0.027(3) -0.007(3)
C39 0.025(3) 0.029(3) 0.024(3) 0.001(2) 0.008(2) 0.004(2)
C40 0.042(4) 0.023(3) 0.031(3) 0.006(2) 0.010(3) 0.004(3)
C41 0.028(3) 0.029(3) 0.027(3) -0.004(2) 0.001(3) 0.000(2)
C42 0.018(3) 0.020(3) 0.018(3) 0.004(2) 0.006(2) 0.001(2)
C43 0.019(3) 0.018(2) 0.025(3) -0.001(2) 0.009(2) 0.001(2)
C44 0.025(3) 0.018(3) 0.021(3) 0.002(2) 0.005(2) -0.003(2)
C45 0.026(3) 0.029(3) 0.034(3) 0.002(2) 0.008(3) 0.000(2)
C46 0.027(3) 0.043(4) 0.047(4) 0.005(3) 0.014(3) -0.006(3)
C47 0.036(4) 0.039(4) 0.047(4) 0.007(3) 0.004(3) -0.017(3)
C48 0.049(4) 0.022(3) 0.038(4) -0.004(3) 0.017(3) -0.008(3)
C49 0.034(3) 0.024(3) 0.035(3) 0.001(2) 0.015(3) 0.001(2)
C50 0.026(3) 0.018(3) 0.020(3) 0.001(2) 0.009(2) 0.000(2)
C51 0.024(3) 0.019(3) 0.024(3) 0.000(2) 0.005(2) 0.004(2)
C52 0.026(3) 0.032(3) 0.052(4) 0.006(3) 0.011(3) 0.011(3)
C53 0.036(4) 0.033(4) 0.073(5) 0.001(4) -0.002(4) 0.011(3)
C54 0.061(5) 0.026(3) 0.047(4) 0.011(3) -0.004(4) 0.011(3)
C55 0.058(5) 0.032(3) 0.042(4) 0.014(3) 0.007(3) -0.001(3)
C56 0.038(3) 0.024(3) 0.034(3) 0.002(2) 0.011(3) 0.001(2)
C57 0.026(3) 0.015(3) 0.034(3) -0.001(2) 0.002(2) 0.003(2)
C58 0.025(3) 0.035(3) 0.045(4) 0.004(3) 0.012(3) 0.001(3)
C59 0.027(4) 0.048(4) 0.086(6) 0.008(4) 0.006(4) -0.007(3)
C60 0.023(4) 0.053(5) 0.090(7) -0.009(4) -0.015(4) 0.006(3)
C61 0.060(5) 0.041(4) 0.043(4) -0.003(3) -0.022(4) 0.018(4)
C62 0.037(4) 0.027(3) 0.038(4) 0.002(3) 0.004(3) 0.006(3)
C63 0.027(3) 0.024(3) 0.019(3) 0.002(2) 0.007(2) -0.004(2)
C64 0.025(3) 0.031(3) 0.024(3) 0.001(2) 0.002(2) -0.004(2)
C65 0.023(3) 0.047(4) 0.036(3) 0.002(3) 0.012(3) 0.003(3)
C66 0.029(3) 0.043(4) 0.043(4) 0.002(3) 0.011(3) 0.001(3)
C67 0.025(3) 0.040(4) 0.048(4) 0.004(3) 0.007(3) -0.001(3)
C68 0.034(4) 0.059(4) 0.030(3) -0.008(3) 0.006(3) -0.003(3)
C69 0.033(3) 0.046(4) 0.029(3) 0.001(3) 0.002(3) 0.008(3)
C70 0.026(3) 0.053(4) 0.034(4) 0.008(3) -0.007(3) -0.001(3)
C71 0.021(3) 0.021(3) 0.027(3) -0.003(2) 0.011(2) 0.005(2)
C72 0.016(3) 0.024(3) 0.032(3) -0.004(2) 0.012(2) -0.001(2)
C73 0.023(3) 0.039(3) 0.032(3) 0.010(3) 0.010(3) 0.004(2)
C74 0.018(3) 0.042(3) 0.040(4) 0.021(3) 0.009(3) 0.004(2)
C75 0.019(3) 0.031(3) 0.038(3) 0.005(2) 0.016(3) 0.000(2)
C76 0.014(3) 0.042(3) 0.039(3) 0.007(3) 0.007(3) 0.003(2)
C77 0.022(3) 0.027(3) 0.029(3) 0.005(2) 0.009(2) 0.003(2)
C78 0.027(3) 0.049(4) 0.061(5) 0.022(3) 0.022(3) -0.003(3)

loop_
_atom_type_symbol
_atom_type_description
_atom_type_scat_dispersion_real
_atom_type_scat_dispersion_imag
_atom_type_scat_source
C C 0.0033 0.0016 'International Tables Vol C Tables 4.2.6.8 and 6.1.1.4'
H H 0.0000 0.0000 'International Tables Vol C Tables 4.2.6.8 and 6.1.1.4'
N N 0.0061 0.0033 'International Tables Vol C Tables 4.2.6.8 and 6.1.1.4'
Ni Ni 0.3393 1.1124 'International Tables Vol C Tables 4.2.6.8 and 6.1.1.4'
O O 0.0106 0.0060 'International Tables Vol C Tables 4.2.6.8 and 6.1.1.4'

loop_
_geom_angle_atom_site_label_1
_geom_angle_atom_site_label_2
_geom_angle_atom_site_label_3
_geom_angle
_geom_angle_site_symmetry_1
_geom_angle_site_symmetry_3
_geom_angle_publ_flag
O1 Ni1 Ni2 40.11(9) . . ?
O1 Ni1 O3 98.90(14) . . ?
O1 Ni1 O5 95.36(14) . . ?
O1 Ni1 N5 87.51(15) . . ?
O1 Ni1 N6 165.48(15) . . ?
O2 Ni1 Ni2 39.16(9) . . ?
O2 Ni1 O1 77.89(13) . . ?
O2 Ni1 O3 170.46(15) . . ?
O2 Ni1 O5 85.99(15) . . ?
O2 Ni1 N5 99.90(16) . . ?
O2 Ni1 N6 91.08(15) . . ?
O3 Ni1 Ni2 135.22(11) . . ?
O3 Ni1 O5 85.36(15) . . ?
O3 Ni1 N5 88.86(16) . . ?
O3 Ni1 N6 93.44(16) . . ?
O5 Ni1 Ni2 82.85(11) . . ?
O5 Ni1 N5 173.89(16) . . ?
O5 Ni1 N6 93.22(16) . . ?
N5 Ni1 Ni2 102.72(12) . . ?
N5 Ni1 N6 85.10(17) . . ?
N6 Ni1 Ni2 130.17(12) . . ?
O1 Ni2 Ni1 40.69(9) . . ?
O1 Ni2 O6 97.32(14) . . ?
O1 Ni2 O7 155.07(14) . . ?
O1 Ni2 N1 87.26(15) . . ?
O1 Ni2 N3 111.04(15) . . ?
O2 Ni2 Ni1 40.09(10) . . ?
O2 Ni2 O1 79.37(13) . . ?
O2 Ni2 O6 87.87(14) . . ?
O2 Ni2 O7 87.23(14) . . ?
O2 Ni2 N1 166.32(16) . . ?
O2 Ni2 N3 86.45(15) . . ?
O6 Ni2 Ni1 85.15(10) . . ?
O6 Ni2 O7 60.97(13) . . ?
O6 Ni2 N3 149.45(15) . . ?
O7 Ni2 Ni1 119.76(10) . . ?
N1 Ni2 Ni1 126.24(12) . . ?
N1 Ni2 O6 91.02(15) . . ?
N1 Ni2 O7 104.12(15) . . ?
N1 Ni2 N3 101.17(17) . . ?
N3 Ni2 Ni1 108.77(11) . . ?
N3 Ni2 O7 88.77(15) . . ?
Ni2 O1 Ni1 99.20(14) . . ?
C1 O1 Ni1 127.6(3) . . ?
C1 O1 Ni2 118.6(3) . . ?
Ni2 O2 Ni1 100.75(14) . . ?
C12 O2 Ni1 127.4(3) . . ?
C12 O2 Ni2 128.1(3) . . ?
C63 O3 Ni1 126.5(4) . . ?
C71 O6 Ni2 89.7(3) . . ?
C71 O7 Ni2 89.1(3) . . ?
C67 O8 C70 117.1(5) . . ?
C75 O9 C78 117.5(5) . . ?
C17 N1 Ni2 131.6(3) . . ?
C37 N1 Ni2 119.6(3) . . ?
C37 N1 C17 107.6(4) . . ?
C24 N2 C31 125.9(4) . . ?
C37 N2 C24 107.5(4) . . ?
C37 N2 C31 126.6(4) . . ?
C42 N3 Ni2 107.5(3) . . ?
C42 N3 C43 105.5(4) . . ?
C43 N3 Ni2 119.4(3) . . ?
C42 N4 C50 107.0(4) . . ?
C42 N4 C57 129.6(4) . . ?
C50 N4 C57 123.0(4) . . ?
C7 N5 Ni1 108.6(3) . . ?
C7 N5 C8 108.9(4) . . ?
C8 N5 Ni1 102.7(3) . . ?
C39 N5 Ni1 116.3(3) . . ?
C39 N5 C7 109.0(4) . . ?
C39 N5 C8 111.1(4) . . ?
C9 N6 Ni1 106.8(3) . . ?
C9 N6 C10 111.5(4) . . ?
C9 N6 C40 110.4(4) . . ?
C10 N6 Ni1 108.8(3) . . ?
C40 N6 Ni1 112.6(3) . . ?
C40 N6 C10 106.9(4) . . ?
O1 C1 C2 119.2(4) . . ?
O1 C1 C6 123.2(5) . . ?
C6 C1 C2 117.6(5) . . ?
C1 C2 C37 119.7(4) . . ?
C3 C2 C1 119.9(5) . . ?
C3 C2 C37 120.4(5) . . ?
C4 C3 C2 122.5(5) . . ?
C3 C4 C5 117.6(5) . . ?
C3 C4 C38 120.9(5) . . ?
C5 C4 C38 121.5(5) . . ?
C4 C5 C6 122.2(5) . . ?
C1 C6 C7 124.1(5) . . ?
C5 C6 C1 120.3(5) . . ?
C5 C6 C7 115.6(5) . . ?
N5 C7 C6 114.5(4) . . ?
N5 C8 C9 109.4(4) . . ?
N6 C9 C8 110.0(4) . . ?
N6 C10 C11 115.6(4) . . ?
C12 C11 C10 119.8(5) . . ?
C16 C11 C10 120.1(4) . . ?
C16 C11 C12 120.0(5) . . ?
O2 C12 C11 118.7(4) . . ?
O2 C12 C13 122.6(4) . . ?
C11 C12 C13 118.7(5) . . ?
C12 C13 C42 121.1(4) . . ?
C14 C13 C12 119.1(5) . . ?
C14 C13 C42 119.7(4) . . ?
C15 C14 C13 122.1(5) . . ?
C14 C15 C41 121.1(5) . . ?
C16 C15 C14 117.9(5) . . ?
C16 C15 C41 121.0(5) . . ?
C11 C16 C15 122.2(5) . . ?
N1 C17 C18 125.1(5) . . ?
C24 C17 N1 108.4(5) . . ?
C24 C17 C18 126.5(5) . . ?
C19 C18 C17 123.0(5) . . ?
C23 C18 C17 118.9(5) . . ?
C23 C18 C19 118.0(5) . . ?
C20 C19 C18 120.8(6) . . ?
C19 C20 C21 120.9(6) . . ?
C20 C21 C22 119.2(6) . . ?
C23 C22 C21 120.0(6) . . ?
C22 C23 C18 121.1(6) . . ?
N2 C24 C25 125.3(11) . . ?
N2 C24 C25A 121(2) . . ?
C17 C24 N2 107.1(4) . . ?
C17 C24 C25 127.3(11) . . ?
C17 C24 C25A 131(2) . . ?
C26 C25 C24 119.6(16) . . ?
C30 C25 C24 121.9(13) . . ?
C30 C25 C26 118.5(16) . . ?
C26A C25A C24 115(3) . . ?
C30A C25A C24 124(3) . . ?
C30A C25A C26A 120(4) . . ?
C27 C26 C25 120.1(13) . . ?
C25A C26A C27A 119(3) . . ?
C28 C27 C26 120.9(12) . . ?
C28A C27A C26A 120(2) . . ?
C27 C28 C29 119.6(12) . . ?
C27A C28A C29A 122(3) . . ?
C28 C29 C30 120.7(11) . . ?
C28A C29A C30A 120(2) . . ?
C29 C30 C25 120.1(12) . . ?
C25A C30A C29A 119(3) . . ?
C32 C31 N2 119.5(5) . . ?
C36 C31 N2 118.6(5) . . ?
C36 C31 C32 121.7(5) . . ?
C33 C32 C31 118.8(6) . . ?
C34 C33 C32 120.6(6) . . ?
C33 C34 C35 120.2(6) . . ?
C34 C35 C36 120.8(6) . . ?
C31 C36 C35 117.7(6) . . ?
N1 C37 N2 109.4(4) . . ?
N1 C37 C2 127.2(4) . . ?
N2 C37 C2 123.2(4) . . ?
N3 C42 N4 110.9(4) . . ?
N3 C42 C13 125.1(4) . . ?
N4 C42 C13 123.8(4) . . ?
N3 C43 C44 123.4(4) . . ?
C50 C43 N3 110.7(4) . . ?
C50 C43 C44 125.7(5) . . ?
C45 C44 C43 118.9(5) . . ?
C45 C44 C49 119.7(5) . . ?
C49 C44 C43 121.3(5) . . ?
C44 C45 C46 120.1(6) . . ?
C47 C46 C45 120.5(6) . . ?
C46 C47 C48 118.8(6) . . ?
C49 C48 C47 120.7(6) . . ?
C48 C49 C44 120.2(6) . . ?
N4 C50 C51 122.2(5) . . ?
C43 C50 N4 105.8(4) . . ?
C43 C50 C51 132.0(5) . . ?
C52 C51 C50 120.3(5) . . ?
C56 C51 C50 120.0(5) . . ?
C56 C51 C52 119.7(5) . . ?
C53 C52 C51 120.6(7) . . ?
C54 C53 C52 119.6(7) . . ?
C53 C54 C55 120.6(6) . . ?
C54 C55 C56 119.8(7) . . ?
C51 C56 C55 119.8(6) . . ?
C58 C57 N4 118.7(5) . . ?
C58 C57 C62 121.9(6) . . ?
C62 C57 N4 119.2(5) . . ?
C57 C58 C59 118.0(7) . . ?
C60 C59 C58 121.0(8) . . ?
C59 C60 C61 120.1(7) . . ?
C60 C61 C62 120.1(8) . . ?
C57 C62 C61 118.9(7) . . ?
O3 C63 C64 116.7(5) . . ?
O4 C63 O3 125.0(5) . . ?
O4 C63 C64 118.3(5) . . ?
C65 C64 C63 120.5(5) . . ?
C69 C64 C63 120.6(6) . . ?
C69 C64 C65 118.8(6) . . ?
C66 C65 C64 120.2(6) . . ?
C67 C66 C65 119.5(6) . . ?
O8 C67 C68 122.9(6) . . ?
C66 C67 O8 115.8(6) . . ?
C66 C67 C68 121.3(6) . . ?
C67 C68 C69 117.6(6) . . ?
C64 C69 C68 122.4(6) . . ?
O6 C71 C72 118.8(5) . . ?
O7 C71 O6 119.6(5) . . ?
O7 C71 C72 121.6(5) . . ?
C73 C72 C71 121.0(5) . . ?
C73 C72 C77 118.6(5) . . ?
C77 C72 C71 120.4(5) . . ?
C72 C73 C74 121.2(5) . . ?
C73 C74 C75 120.5(5) . . ?
O9 C75 C74 125.3(5) . . ?
O9 C75 C76 115.8(5) . . ?
C74 C75 C76 118.9(5) . . ?
C77 C76 C75 119.9(5) . . ?
C76 C77 C72 121.0(5) . . ?

loop_
_geom_bond_atom_site_label_1
_geom_bond_atom_site_label_2
_geom_bond_distance
_geom_bond_site_symmetry_2
_geom_bond_publ_flag
Ni1 Ni2 3.1222(9) . ?
Ni1 O1 2.062(3) . ?
Ni1 O2 2.047(3) . ?
Ni1 O3 2.083(4) . ?
Ni1 O5 2.087(4) . ?
Ni1 N5 2.106(5) . ?
Ni1 N6 2.115(4) . ?
Ni2 O1 2.037(3) . ?
Ni2 O2 2.007(3) . ?
Ni2 O6 2.143(4) . ?
Ni2 O7 2.181(4) . ?
Ni2 N1 2.051(4) . ?
Ni2 N3 2.157(4) . ?
O1 C1 1.335(6) . ?
O2 C12 1.317(6) . ?
O3 C63 1.264(6) . ?
O4 C63 1.250(7) . ?
O6 C71 1.289(6) . ?
O7 C71 1.250(6) . ?
O8 C67 1.379(7) . ?
O8 C70 1.418(8) . ?
O9 C75 1.347(7) . ?
O9 C78 1.437(7) . ?
N1 C17 1.401(6) . ?
N1 C37 1.333(6) . ?
N2 C24 1.389(7) . ?
N2 C31 1.443(7) . ?
N2 C37 1.381(6) . ?
N3 C42 1.344(7) . ?
N3 C43 1.392(6) . ?
N4 C42 1.359(6) . ?
N4 C50 1.414(6) . ?
N4 C57 1.433(7) . ?
N5 C7 1.481(7) . ?
N5 C8 1.491(7) . ?
N5 C39 1.479(7) . ?
N6 C9 1.471(7) . ?
N6 C10 1.487(7) . ?
N6 C40 1.479(7) . ?
C1 C2 1.425(7) . ?
C1 C6 1.406(7) . ?
C2 C3 1.399(7) . ?
C2 C37 1.460(7) . ?
C3 C4 1.376(8) . ?
C4 C5 1.389(8) . ?
C4 C38 1.519(8) . ?
C5 C6 1.401(7) . ?
C6 C7 1.518(7) . ?
C8 C9 1.525(8) . ?
C10 C11 1.511(7) . ?
C11 C12 1.416(7) . ?
C11 C16 1.385(7) . ?
C12 C13 1.418(7) . ?
C13 C14 1.404(7) . ?
C13 C42 1.480(7) . ?
C14 C15 1.392(7) . ?
C15 C16 1.390(7) . ?
C15 C41 1.512(7) . ?
C17 C18 1.459(7) . ?
C17 C24 1.365(8) . ?
C18 C19 1.396(8) . ?
C18 C23 1.395(8) . ?
C19 C20 1.371(8) . ?
C20 C21 1.383(10) . ?
C21 C22 1.390(10) . ?
C22 C23 1.381(9) . ?
C24 C25 1.50(3) . ?
C24 C25A 1.45(6) . ?
C25 C26 1.414(19) . ?
C25 C30 1.39(2) . ?
C25A C26A 1.40(4) . ?
C25A C30A 1.40(5) . ?
C26 C27 1.38(2) . ?
C26A C27A 1.44(5) . ?
C27 C28 1.373(17) . ?
C27A C28A 1.31(4) . ?
C28 C29 1.386(17) . ?
C28A C29A 1.38(3) . ?
C29 C30 1.388(18) . ?
C29A C30A 1.43(3) . ?
C31 C32 1.390(8) . ?
C31 C36 1.376(8) . ?
C32 C33 1.385(8) . ?
C33 C34 1.357(10) . ?
C34 C35 1.385(10) . ?
C35 C36 1.397(9) . ?
C43 C44 1.488(7) . ?
C43 C50 1.348(7) . ?
C44 C45 1.372(8) . ?
C44 C49 1.388(8) . ?
C45 C46 1.392(8) . ?
C46 C47 1.382(10) . ?
C47 C48 1.390(10) . ?
C48 C49 1.375(8) . ?
C50 C51 1.481(7) . ?
C51 C52 1.392(8) . ?
C51 C56 1.378(8) . ?
C52 C53 1.384(9) . ?
C53 C54 1.378(11) . ?
C54 C55 1.381(11) . ?
C55 C56 1.403(8) . ?
C57 C58 1.377(9) . ?
C57 C62 1.387(9) . ?
C58 C59 1.397(9) . ?
C59 C60 1.374(13) . ?
C60 C61 1.380(13) . ?
C61 C62 1.390(10) . ?
C63 C64 1.504(8) . ?
C64 C65 1.411(8) . ?
C64 C69 1.340(8) . ?
C65 C66 1.398(9) . ?
C66 C67 1.369(9) . ?
C67 C68 1.390(9) . ?
C68 C69 1.417(9) . ?
C71 C72 1.482(7) . ?
C72 C73 1.374(8) . ?
C72 C77 1.405(7) . ?
C73 C74 1.376(8) . ?
C74 C75 1.392(8) . ?
C75 C76 1.405(8) . ?
C76 C77 1.369(8) . ?

loop_
_geom_torsion_atom_site_label_1
_geom_torsion_atom_site_label_2
_geom_torsion_atom_site_label_3
_geom_torsion_atom_site_label_4
_geom_torsion
_geom_torsion_site_symmetry_1
_geom_torsion_site_symmetry_2
_geom_torsion_site_symmetry_3
_geom_torsion_site_symmetry_4
_geom_torsion_publ_flag
Ni1 O1 C1 C2 -178.6(3) . . . . ?
Ni1 O1 C1 C6 0.0(7) . . . . ?
Ni1 O2 C12 C11 37.9(6) . . . . ?
Ni1 O2 C12 C13 -142.7(4) . . . . ?
Ni1 O3 C63 O4 12.4(8) . . . . ?
Ni1 O3 C63 C64 -168.2(3) . . . . ?
Ni1 N5 C7 C6 -67.5(5) . . . . ?
Ni1 N5 C8 C9 48.6(5) . . . . ?
Ni1 N6 C9 C8 32.5(5) . . . . ?
Ni1 N6 C10 C11 65.0(5) . . . . ?
Ni2 O1 C1 C2 51.0(6) . . . . ?
Ni2 O1 C1 C6 -130.5(4) . . . . ?
Ni2 O2 C12 C11 -168.2(3) . . . . ?
Ni2 O2 C12 C13 11.3(7) . . . . ?
Ni2 O6 C71 O7 -8.3(5) . . . . ?
Ni2 O6 C71 C72 169.3(4) . . . . ?
Ni2 O7 C71 O6 8.2(5) . . . . ?
Ni2 O7 C71 C72 -169.4(4) . . . . ?
Ni2 N1 C17 C18 -11.5(8) . . . . ?
Ni2 N1 C17 C24 168.1(4) . . . . ?
Ni2 N1 C37 N2 -168.6(3) . . . . ?
Ni2 N1 C37 C2 16.9(7) . . . . ?
Ni2 N3 C42 N4 125.6(4) . . . . ?
Ni2 N3 C42 C13 -59.1(6) . . . . ?
Ni2 N3 C43 C44 67.1(6) . . . . ?
Ni2 N3 C43 C50 -118.3(4) . . . . ?
O1 C1 C2 C3 179.4(5) . . . . ?
O1 C1 C2 C37 -3.2(7) . . . . ?
O1 C1 C6 C5 -178.2(5) . . . . ?
O1 C1 C6 C7 0.7(8) . . . . ?
O2 C12 C13 C14 179.7(5) . . . . ?
O2 C12 C13 C42 4.1(8) . . . . ?
O3 C63 C64 C65 -6.7(8) . . . . ?
O3 C63 C64 C69 171.4(6) . . . . ?
O4 C63 C64 C65 172.8(5) . . . . ?
O4 C63 C64 C69 -9.2(8) . . . . ?
O6 C71 C72 C73 -15.0(8) . . . . ?
O6 C71 C72 C77 167.9(5) . . . . ?
O7 C71 C72 C73 162.5(5) . . . . ?
O7 C71 C72 C77 -14.6(8) . . . . ?
O8 C67 C68 C69 176.6(6) . . . . ?
O9 C75 C76 C77 -178.6(5) . . . . ?
N1 C17 C18 C19 -56.7(8) . . . . ?
N1 C17 C18 C23 127.3(6) . . . . ?
N1 C17 C24 N2 -2.4(6) . . . . ?
N1 C17 C24 C25 171.6(12) . . . . ?
N1 C17 C24 C25A -176(2) . . . . ?
N2 C24 C25 C26 116.5(16) . . . . ?
N2 C24 C25 C30 -62(2) . . . . ?
N2 C24 C25A C26A 125(3) . . . . ?
N2 C24 C25A C30A -58(5) . . . . ?
N2 C31 C32 C33 -175.2(5) . . . . ?
N2 C31 C36 C35 173.9(6) . . . . ?
N3 C43 C44 C45 56.8(7) . . . . ?
N3 C43 C44 C49 -127.3(6) . . . . ?
N3 C43 C50 N4 -1.4(6) . . . . ?
N3 C43 C50 C51 179.2(5) . . . . ?
N4 C50 C51 C52 58.8(7) . . . . ?
N4 C50 C51 C56 -121.9(6) . . . . ?
N4 C57 C58 C59 176.3(5) . . . . ?
N4 C57 C62 C61 -175.8(5) . . . . ?
N5 C8 C9 N6 -57.1(6) . . . . ?
N6 C10 C11 C12 -60.6(6) . . . . ?
N6 C10 C11 C16 122.7(5) . . . . ?
C1 C2 C3 C4 -2.0(8) . . . . ?
C1 C2 C37 N1 -35.1(8) . . . . ?
C1 C2 C37 N2 151.1(5) . . . . ?
C1 C6 C7 N5 38.3(7) . . . . ?
C2 C1 C6 C5 0.4(7) . . . . ?
C2 C1 C6 C7 179.2(5) . . . . ?
C2 C3 C4 C5 2.0(8) . . . . ?
C2 C3 C4 C38 -179.8(5) . . . . ?
C3 C2 C37 N1 142.3(5) . . . . ?
C3 C2 C37 N2 -31.6(7) . . . . ?
C3 C4 C5 C6 -0.9(9) . . . . ?
C4 C5 C6 C1 -0.3(8) . . . . ?
C4 C5 C6 C7 -179.3(5) . . . . ?
C5 C6 C7 N5 -142.7(5) . . . . ?
C6 C1 C2 C3 0.7(7) . . . . ?
C6 C1 C2 C37 178.1(5) . . . . ?
C7 N5 C8 C9 163.6(4) . . . . ?
C8 N5 C7 C6 -178.6(5) . . . . ?
C9 N6 C10 C11 -52.4(6) . . . . ?
C10 N6 C9 C8 151.1(4) . . . . ?
C10 C11 C12 O2 2.7(7) . . . . ?
C10 C11 C12 C13 -176.8(5) . . . . ?
C10 C11 C16 C15 176.4(5) . . . . ?
C11 C12 C13 C14 -0.9(7) . . . . ?
C11 C12 C13 C42 -176.5(5) . . . . ?
C12 C11 C16 C15 -0.3(8) . . . . ?
C12 C13 C14 C15 2.3(8) . . . . ?
C12 C13 C42 N3 27.8(8) . . . . ?
C12 C13 C42 N4 -157.5(5) . . . . ?
C13 C14 C15 C16 -2.7(8) . . . . ?
C13 C14 C15 C41 175.8(5) . . . . ?
C14 C13 C42 N3 -147.8(5) . . . . ?
C14 C13 C42 N4 26.9(8) . . . . ?
C14 C15 C16 C11 1.6(8) . . . . ?
C16 C11 C12 O2 179.4(5) . . . . ?
C16 C11 C12 C13 -0.1(7) . . . . ?
C17 N1 C37 N2 -0.1(6) . . . . ?
C17 N1 C37 C2 -174.7(5) . . . . ?
C17 C18 C19 C20 -176.0(5) . . . . ?
C17 C18 C23 C22 176.3(6) . . . . ?
C17 C24 C25 C26 -56(2) . . . . ?
C17 C24 C25 C30 125.2(16) . . . . ?
C17 C24 C25A C26A -63(5) . . . . ?
C17 C24 C25A C30A 115(4) . . . . ?
C18 C17 C24 N2 177.2(5) . . . . ?
C18 C17 C24 C25 -8.8(15) . . . . ?
C18 C17 C24 C25A 4(3) . . . . ?
C18 C19 C20 C21 -0.4(10) . . . . ?
C19 C18 C23 C22 0.1(9) . . . . ?
C19 C20 C21 C22 0.6(10) . . . . ?
C20 C21 C22 C23 -0.5(10) . . . . ?
C21 C22 C23 C18 0.2(10) . . . . ?
C23 C18 C19 C20 0.0(9) . . . . ?
C24 N2 C31 C32 -61.1(7) . . . . ?
C24 N2 C31 C36 122.5(6) . . . . ?
C24 N2 C37 N1 -1.3(6) . . . . ?
C24 N2 C37 C2 173.5(5) . . . . ?
C24 C17 C18 C19 123.8(7) . . . . ?
C24 C17 C18 C23 -52.3(8) . . . . ?
C24 C25 C26 C27 179.5(18) . . . . ?
C24 C25 C30 C29 -179.8(18) . . . . ?
C24 C25A C26A C27A -179(4) . . . . ?
C24 C25A C30A C29A 180(4) . . . . ?
C25 C26 C27 C28 1(2) . . . . ?
C25A C26A C27A C28A -1(5) . . . . ?
C26 C25 C30 C29 2(3) . . . . ?
C26 C27 C28 C29 0.6(19) . . . . ?
C26A C25A C30A C29A -3(6) . . . . ?
C26A C27A C28A C29A -2(4) . . . . ?
C27 C28 C29 C30 -0.9(19) . . . . ?
C27A C28A C29A C30A 3(4) . . . . ?
C28 C29 C30 C25 0(2) . . . . ?
C28A C29A C30A C25A -1(5) . . . . ?
C30 C25 C26 C27 -2(3) . . . . ?
C30A C25A C26A C27A 4(6) . . . . ?
C31 N2 C24 C17 -175.6(5) . . . . ?
C31 N2 C24 C25 10.3(14) . . . . ?
C31 N2 C24 C25A -1(2) . . . . ?
C31 N2 C37 N1 176.5(5) . . . . ?
C31 N2 C37 C2 -8.7(8) . . . . ?
C31 C32 C33 C34 2.2(10) . . . . ?
C32 C31 C36 C35 -2.5(9) . . . . ?
C32 C33 C34 C35 -4.1(11) . . . . ?
C33 C34 C35 C36 2.7(11) . . . . ?
C34 C35 C36 C31 0.6(10) . . . . ?
C36 C31 C32 C33 1.1(9) . . . . ?
C37 N1 C17 C18 -178.0(5) . . . . ?
C37 N1 C17 C24 1.6(6) . . . . ?
C37 N2 C24 C17 2.3(6) . . . . ?
C37 N2 C24 C25 -171.8(12) . . . . ?
C37 N2 C24 C25A 176(2) . . . . ?
C37 N2 C31 C32 121.5(6) . . . . ?
C37 N2 C31 C36 -55.0(8) . . . . ?
C37 C2 C3 C4 -179.4(5) . . . . ?
C38 C4 C5 C6 -179.0(6) . . . . ?
C39 N5 C7 C6 60.1(6) . . . . ?
C39 N5 C8 C9 -76.4(6) . . . . ?
C40 N6 C9 C8 -90.2(5) . . . . ?
C40 N6 C10 C11 -173.2(5) . . . . ?
C41 C15 C16 C11 -176.8(5) . . . . ?
C42 N3 C43 C44 -171.9(5) . . . . ?
C42 N3 C43 C50 2.7(6) . . . . ?
C42 N4 C50 C43 -0.3(6) . . . . ?
C42 N4 C50 C51 179.1(5) . . . . ?
C42 N4 C57 C58 63.4(8) . . . . ?
C42 N4 C57 C62 -120.7(6) . . . . ?
C42 C13 C14 C15 178.0(5) . . . . ?
C43 N3 C42 N4 -2.9(6) . . . . ?
C43 N3 C42 C13 172.4(5) . . . . ?
C43 C44 C45 C46 174.0(5) . . . . ?
C43 C44 C49 C48 -176.0(5) . . . . ?
C43 C50 C51 C52 -121.9(7) . . . . ?
C43 C50 C51 C56 57.4(9) . . . . ?
C44 C43 C50 N4 173.0(5) . . . . ?
C44 C43 C50 C51 -6.4(10) . . . . ?
C44 C45 C46 C47 2.4(9) . . . . ?
C45 C44 C49 C48 -0.2(9) . . . . ?
C45 C46 C47 C48 -0.9(10) . . . . ?
C46 C47 C48 C49 -1.1(10) . . . . ?
C47 C48 C49 C44 1.7(9) . . . . ?
C49 C44 C45 C46 -1.9(9) . . . . ?
C50 N4 C42 N3 2.1(6) . . . . ?
C50 N4 C42 C13 -173.3(5) . . . . ?
C50 N4 C57 C58 -107.9(6) . . . . ?
C50 N4 C57 C62 68.0(7) . . . . ?
C50 C43 C44 C45 -116.9(6) . . . . ?
C50 C43 C44 C49 58.9(8) . . . . ?
C50 C51 C52 C53 179.0(6) . . . . ?
C50 C51 C56 C55 -179.8(5) . . . . ?
C51 C52 C53 C54 0.4(11) . . . . ?
C52 C51 C56 C55 -0.5(9) . . . . ?
C52 C53 C54 C55 0.3(11) . . . . ?
C53 C54 C55 C56 -1.1(11) . . . . ?
C54 C55 C56 C51 1.2(10) . . . . ?
C56 C51 C52 C53 -0.3(9) . . . . ?
C57 N4 C42 N3 -170.3(5) . . . . ?
C57 N4 C42 C13 14.3(8) . . . . ?
C57 N4 C50 C43 172.7(5) . . . . ?
C57 N4 C50 C51 -7.9(8) . . . . ?
C57 C58 C59 C60 -1.5(11) . . . . ?
C58 C57 C62 C61 -0.1(9) . . . . ?
C58 C59 C60 C61 1.8(12) . . . . ?
C59 C60 C61 C62 -1.3(11) . . . . ?
C60 C61 C62 C57 0.5(10) . . . . ?
C62 C57 C58 C59 0.6(9) . . . . ?
C63 C64 C65 C66 176.8(5) . . . . ?
C63 C64 C69 C68 -176.2(6) . . . . ?
C64 C65 C66 C67 -2.1(10) . . . . ?
C65 C64 C69 C68 1.9(10) . . . . ?
C65 C66 C67 O8 -175.9(6) . . . . ?
C65 C66 C67 C68 5.1(10) . . . . ?
C66 C67 C68 C69 -4.5(10) . . . . ?
C67 C68 C69 C64 1.0(11) . . . . ?
C69 C64 C65 C66 -1.3(9) . . . . ?
C70 O8 C67 C66 168.2(6) . . . . ?
C70 O8 C67 C68 -12.8(9) . . . . ?
C71 C72 C73 C74 -176.1(6) . . . . ?
C71 C72 C77 C76 177.5(5) . . . . ?
C72 C73 C74 C75 -1.9(10) . . . . ?
C73 C72 C77 C76 0.3(8) . . . . ?
C73 C74 C75 O9 179.8(6) . . . . ?
C73 C74 C75 C76 1.3(10) . . . . ?
C74 C75 C76 C77 0.1(9) . . . . ?
C75 C76 C77 C72 -0.9(9) . . . . ?
C77 C72 C73 C74 1.1(9) . . . . ?
C78 O9 C75 C74 3.8(9) . . . . ?
C78 O9 C75 C76 -177.6(6) . . . . ?

loop_
_twin_individual_id
_twin_individual_mass_fraction_refined
1 0.9923(4)
2 0.0077(4)
